data_7228586
loop_
_publ_author_name
'Goswami, Pramod Kumar'
'Kumar, Vineet'
'Thaimattam, Ram'
'Ramanan , A.'

_publ_section_title
;
 Structural landscape of multicomponent solids of 5-aminosalicylic acid
;
_journal_name_full CrystEngComm
_journal_paper_doi 10.1039/C7CE01008G
_journal_year 2017
_chemical_formula_moiety 'C7 H6 N O3, C5 H7 N2'
_chemical_formula_sum 'C12 H13 N3 O3'
_chemical_formula_weight 247.25
_chemical_name_systematic
; 
 ? 
;
_space_group_crystal_system monoclinic
_space_group_IT_number 14
_space_group_name_Hall '-P 2ybc'
_space_group_name_H-M_alt 'P 1 21/c 1'
_symmetry_space_group_name_Hall '-P 2ybc'
_symmetry_space_group_name_H-M 'P 1 21/c 1'
_atom_sites_solution_hydrogens geom
_atom_sites_solution_primary direct
_atom_sites_solution_secondary difmap
_audit_creation_method 'SHELXTL-NT2000 ver.6.12'
_audit_update_record
;
2017-06-24 deposited with the CCDC.
2017-06-28 downloaded from the CCDC.
;
_cell_angle_alpha 90.00
_cell_angle_beta 101.652(4)
_cell_angle_gamma 90.00
_cell_formula_units_Z 4
_cell_length_a 8.4909(18)
_cell_length_b 17.309(4)
_cell_length_c 8.0641(17)
_cell_measurement_reflns_used 1001
_cell_measurement_temperature 298(2)
_cell_measurement_theta_max 24.34
_cell_measurement_theta_min 3.67
_cell_volume 1160.7(4)
_computing_cell_refinement 'Bruker SMART'
_computing_data_collection 'Bruker SMART'
_computing_data_reduction 'Bruker SAINT'
_computing_molecular_graphics 'Bruker SHELXTL'
_computing_publication_material 'Bruker SHELXTL'
_computing_structure_refinement 'SHELXL-2014/7 (Sheldrick, 2014)'
_computing_structure_solution 'SHELXS-97 (Sheldrick, 1990)'
_diffrn_ambient_temperature 298(2)
_diffrn_measured_fraction_theta_full 0.997
_diffrn_measured_fraction_theta_max 0.997
_diffrn_measurement_device_type 'CCD area detector'
_diffrn_measurement_method 'phi and omega scans'
_diffrn_radiation_type MoK\a
_diffrn_radiation_wavelength 0.71073
_diffrn_reflns_av_R_equivalents 0.0782
_diffrn_reflns_av_unetI/netI 0.0594
_diffrn_reflns_Laue_measured_fraction_full 0.997
_diffrn_reflns_Laue_measured_fraction_max 0.997
_diffrn_reflns_limit_h_max 10
_diffrn_reflns_limit_h_min -10
_diffrn_reflns_limit_k_max 20
_diffrn_reflns_limit_k_min -20
_diffrn_reflns_limit_l_max 9
_diffrn_reflns_limit_l_min -9
_diffrn_reflns_number 10338
_diffrn_reflns_point_group_measured_fraction_full 0.997
_diffrn_reflns_point_group_measured_fraction_max 0.997
_diffrn_reflns_theta_full 24.997
_diffrn_reflns_theta_max 24.997
_diffrn_reflns_theta_min 2.353
_diffrn_source 'fine-focus sealed tube'
_exptl_absorpt_coefficient_mu 0.104
_exptl_absorpt_correction_T_max 0.986
_exptl_absorpt_correction_T_min 0.971
_exptl_absorpt_correction_type multi-scan
_exptl_absorpt_process_details '(SADABS; Bruker, 2000)'
_exptl_crystal_colour red
_exptl_crystal_density_diffrn 1.416
_exptl_crystal_density_method 'not measured'
_exptl_crystal_description plate
_exptl_crystal_F_000 520
_exptl_crystal_size_max 0.458
_exptl_crystal_size_mid 0.329
_exptl_crystal_size_min 0.248
_refine_diff_density_max 0.333
_refine_diff_density_min -0.382
_refine_diff_density_rms 0.056
_refine_ls_goodness_of_fit_ref 1.208
_refine_ls_hydrogen_treatment constr
_refine_ls_matrix_type full
_refine_ls_number_parameters 165
_refine_ls_number_reflns 1985
_refine_ls_number_restraints 0
_refine_ls_restrained_S_all 1.208
_refine_ls_R_factor_all 0.1246
_refine_ls_R_factor_gt 0.1004
_refine_ls_shift/su_max 0.042
_refine_ls_shift/su_mean 0.000
_refine_ls_structure_factor_coef Fsqd
_refine_ls_weighting_details 'w=1/[\s^2^(Fo^2^)+(0.0485P)^2^+1.9749P] where P=(Fo^2^+2Fc^2^)/3'
_refine_ls_weighting_scheme calc
_refine_ls_wR_factor_gt 0.1768
_refine_ls_wR_factor_ref 0.1879
_reflns_Friedel_coverage 0.000
_reflns_number_gt 1586
_reflns_number_total 1985
_reflns_threshold_expression 'I > 2\s(I)'
_cod_data_source_file c7ce01008g2.cif
_cod_data_source_block solid10
_cod_original_cell_volume 1160.8(4)
_cod_database_code 7228586
_shelx_space_group_comment
;
The symmetry employed for this shelxl refinement is uniquely defined
by the following loop, which should always be used as a source of
symmetry information in preference to the above space-group names.
They are only intended as comments.
;

loop_
_space_group_symop_operation_xyz
'x, y, z'
'-x, y+1/2, -z+1/2'
'-x, -y, -z'
'x, -y-1/2, z-1/2'

loop_
_atom_site_label
_atom_site_type_symbol
_atom_site_fract_x
_atom_site_fract_y
_atom_site_fract_z
_atom_site_U_iso_or_equiv
_atom_site_adp_type
_atom_site_occupancy
_atom_site_site_symmetry_order
_atom_site_calc_flag
_atom_site_refinement_flags_posn
_atom_site_refinement_flags_adp
O1 O 0.3408(4) 0.61888(19) 0.2280(4) 0.0399(9) Uani 1 1 d . .
O2 O 0.1606(4) 0.52664(19) 0.2303(4) 0.0460(10) Uani 1 1 d . .
C1 C 0.4747(5) 0.6168(3) 0.7539(6) 0.0376(12) Uani 1 1 d . .
H7 H 0.5515 0.6509 0.8110 0.045 Uiso 1 1 calc R U
N2 N 1.1105(4) 0.6813(2) 0.9815(5) 0.0359(10) Uani 1 1 d . .
H2 H 1.1881 0.6588 1.0495 0.043 Uiso 1 1 calc R U
O3 O 0.5154(4) 0.6685(2) 0.4940(4) 0.0461(10) Uani 1 1 d . .
H3 H 0.4775 0.6659 0.3922 0.069 Uiso 1 1 calc R U
C2 C 0.2476(5) 0.5165(2) 0.5885(5) 0.0302(11) Uani 1 1 d . .
H9 H 0.1704 0.4823 0.5323 0.036 Uiso 1 1 calc R U
N1 N 0.7368(5) 0.7880(2) 0.6672(5) 0.0393(10) Uani 1 1 d . .
H1A H 0.7296 0.8376 0.6659 0.047 Uiso 1 1 calc R U
H1B H 0.6646 0.7608 0.6028 0.047 Uiso 1 1 calc R U
C3 C 0.2843(5) 0.5152(2) 0.7650(5) 0.0279(10) Uani 1 1 d . .
C4 C 0.3209(5) 0.5663(2) 0.4937(5) 0.0255(10) Uani 1 1 d . .
C5 C 0.2697(5) 0.5690(3) 0.3048(5) 0.0283(10) Uani 1 1 d . .
N3 N 0.2079(4) 0.4630(2) 0.8583(5) 0.0360(10) Uani 1 1 d . .
H3A H 0.2327 0.4629 0.9671 0.043 Uiso 1 1 calc R U
H3B H 0.1367 0.4314 0.8062 0.043 Uiso 1 1 calc R U
C6 C 0.3999(5) 0.5671(3) 0.8453(6) 0.0345(11) Uani 1 1 d . .
H8 H 0.4268 0.5680 0.9629 0.041 Uiso 1 1 calc R U
C7 C 0.8590(5) 0.7536(2) 0.7685(5) 0.0274(10) Uani 1 1 d . .
C8 C 0.9799(5) 0.7962(3) 0.8762(5) 0.0339(11) Uani 1 1 d . .
H13 H 0.9767 0.8499 0.8762 0.041 Uiso 1 1 calc R U
C9 C 0.4388(5) 0.6175(3) 0.5780(5) 0.0309(11) Uani 1 1 d . .
C10 C 1.1010(5) 0.7581(3) 0.9797(6) 0.0366(12) Uani 1 1 d . .
H12 H 1.1796 0.7865 1.0514 0.044 Uiso 1 1 calc R U
C11 C 0.8775(5) 0.6721(2) 0.7720(5) 0.0296(10) Uani 1 1 d . .
H10 H 0.8036 0.6414 0.6999 0.036 Uiso 1 1 calc R U
C12 C 1.0005(5) 0.6389(3) 0.8784(6) 0.0359(12) Uani 1 1 d . .
H11 H 1.0096 0.5854 0.8806 0.043 Uiso 1 1 calc R U

loop_
_atom_site_aniso_label
_atom_site_aniso_U_11
_atom_site_aniso_U_22
_atom_site_aniso_U_33
_atom_site_aniso_U_23
_atom_site_aniso_U_13
_atom_site_aniso_U_12
O1 0.0411(19) 0.049(2) 0.0267(18) 0.0041(15) 0.0001(15) -0.0048(16)
O2 0.050(2) 0.047(2) 0.0326(19) -0.0066(16) -0.0109(16) -0.0137(18)
C1 0.035(3) 0.040(3) 0.035(3) -0.006(2) 0.000(2) -0.012(2)
N2 0.031(2) 0.039(2) 0.036(2) 0.0116(19) 0.0014(18) 0.0031(18)
O3 0.053(2) 0.054(2) 0.0274(18) 0.0038(17) -0.0006(16) -0.0296(18)
C2 0.031(2) 0.026(2) 0.032(3) -0.006(2) 0.002(2) -0.0036(19)
N1 0.046(2) 0.027(2) 0.040(2) -0.0006(18) -0.0040(19) -0.0009(18)
C3 0.036(3) 0.021(2) 0.026(2) -0.0003(19) 0.006(2) 0.0024(19)
C4 0.023(2) 0.024(2) 0.027(2) -0.0003(19) -0.0002(18) 0.0043(18)
C5 0.029(2) 0.031(2) 0.023(2) 0.000(2) 0.0000(19) 0.000(2)
N3 0.050(2) 0.026(2) 0.031(2) 0.0053(17) 0.0041(18) -0.0116(18)
C6 0.031(2) 0.043(3) 0.026(2) 0.000(2) -0.0002(19) 0.003(2)
C7 0.031(2) 0.028(2) 0.025(2) 0.0043(19) 0.0089(19) -0.006(2)
C8 0.039(3) 0.029(3) 0.032(3) 0.007(2) 0.004(2) -0.006(2)
C9 0.027(2) 0.038(3) 0.025(2) 0.000(2) -0.0017(19) -0.004(2)
C10 0.037(3) 0.039(3) 0.032(3) 0.008(2) 0.005(2) -0.015(2)
C11 0.027(2) 0.028(2) 0.035(3) -0.008(2) 0.011(2) -0.005(2)
C12 0.037(3) 0.027(3) 0.045(3) 0.001(2) 0.012(2) -0.002(2)

loop_
_atom_type_symbol
_atom_type_description
_atom_type_scat_dispersion_real
_atom_type_scat_dispersion_imag
_atom_type_scat_source
C C 0.0033 0.0016 'International Tables Vol C Tables 4.2.6.8 and 6.1.1.4'
H H 0.0000 0.0000 'International Tables Vol C Tables 4.2.6.8 and 6.1.1.4'
N N 0.0061 0.0033 'International Tables Vol C Tables 4.2.6.8 and 6.1.1.4'
O O 0.0106 0.0060 'International Tables Vol C Tables 4.2.6.8 and 6.1.1.4'

loop_
_geom_angle_atom_site_label_1
_geom_angle_atom_site_label_2
_geom_angle_atom_site_label_3
_geom_angle
C6 C1 C9 121.7(4)
C6 C1 H7 119.2
C9 C1 H7 119.2
C10 N2 C12 120.5(4)
C10 N2 H2 119.7
C12 N2 H2 119.7
C9 O3 H3 109.5
C4 C2 C3 122.8(4)
C4 C2 H9 118.6
C3 C2 H9 118.6
C7 N1 H1A 120.0
C7 N1 H1B 120.0
H1A N1 H1B 120.0
C6 C3 C2 117.2(4)
C6 C3 N3 121.4(4)
C2 C3 N3 121.4(4)
C2 C4 C9 118.8(4)
C2 C4 C5 120.8(4)
C9 C4 C5 120.3(4)
O2 C5 O1 122.9(4)
O2 C5 C4 120.7(4)
O1 C5 C4 116.3(4)
C3 N3 H3A 120.0
C3 N3 H3B 120.0
H3A N3 H3B 120.0
C1 C6 C3 121.0(4)
C1 C6 H8 119.5
C3 C6 H8 119.5
N1 C7 C8 121.8(4)
N1 C7 C11 121.9(4)
C8 C7 C11 116.3(4)
C10 C8 C7 119.5(4)
C10 C8 H13 120.3
C7 C8 H13 120.3
O3 C9 C1 119.2(4)
O3 C9 C4 122.4(4)
C1 C9 C4 118.5(4)
N2 C10 C8 121.9(4)
N2 C10 H12 119.1
C8 C10 H12 119.1
C12 C11 C7 120.5(4)
C12 C11 H10 119.8
C7 C11 H10 119.8
N2 C12 C11 121.3(4)
N2 C12 H11 119.3
C11 C12 H11 119.3

loop_
_geom_bond_atom_site_label_1
_geom_bond_atom_site_label_2
_geom_bond_distance
O1 C5 1.282(5)
O2 C5 1.237(5)
C1 C6 1.370(6)
C1 C9 1.389(6)
C1 H7 0.9300
N2 C10 1.332(6)
N2 C12 1.338(6)
N2 H2 0.8600
O3 C9 1.356(5)
O3 H3 0.8200
C2 C4 1.382(6)
C2 C3 1.394(6)
C2 H9 0.9300
N1 C7 1.325(5)
N1 H1A 0.8600
N1 H1B 0.8600
C3 C6 1.389(6)
C3 N3 1.414(5)
C4 C9 1.406(6)
C4 C5 1.498(6)
N3 H3A 0.8600
N3 H3B 0.8600
C6 H8 0.9300
C7 C8 1.411(6)
C7 C11 1.421(6)
C8 C10 1.357(6)
C8 H13 0.9300
C10 H12 0.9300
C11 C12 1.339(6)
C11 H10 0.9300
C12 H11 0.9300

loop_
_geom_hbond_atom_site_label_D
_geom_hbond_atom_site_label_H
_geom_hbond_atom_site_label_A
_geom_hbond_distance_DH
_geom_hbond_distance_HA
_geom_hbond_distance_DA
_geom_hbond_angle_DHA
_geom_hbond_site_symmetry_A
C12 H11 O2 0.93 2.48 3.220(6) 137.2 3_666
C6 H8 O1 0.93 2.55 3.347(6) 143.9 1_556
N3 H3B O2 0.86 2.59 3.071(5) 116.8 3_566
N3 H3A O2 0.86 2.57 3.295(5) 142.2 1_556
N1 H1B O3 0.86 2.12 2.950(5) 163.5 .
N1 H1A N3 0.86 2.25 3.078(5) 161.0 2_656
O3 H3 O1 0.82 1.77 2.501(4) 146.9 .
N2 H2 O1 0.86 1.87 2.715(5) 169.5 1_656
C12 H11 O2 0.93 2.48 3.220(6) 137.2 3_666
C6 H8 O1 0.93 2.55 3.347(6) 143.9 1_556
N3 H3B O2 0.86 2.59 3.071(5) 116.8 3_566
N3 H3A O2 0.86 2.57 3.295(5) 142.2 1_556
N1 H1B O3 0.86 2.12 2.950(5) 163.5 .
N1 H1A N3 0.86 2.25 3.078(5) 161.0 2_656
O3 H3 O1 0.82 1.77 2.501(4) 146.9 .
N2 H2 O1 0.86 1.87 2.715(5) 169.5 1_656
N1 H1B O3 0.86 2.12 2.950(5) 163.5 .
N2 H2 O2 0.86 2.75 3.322(5) 125.4 1_656
N2 H2 O1 0.86 1.87 2.715(5) 169.5 1_656
O3 H3 O1 0.82 1.77 2.501(4) 146.9 .
N1 H1A N3 0.86 2.25 3.078(5) 161.0 2_656
N3 H3A O2 0.86 2.57 3.295(5) 142.2 1_556
N3 H3B O2 0.86 2.59 3.071(5) 116.8 3_566
C12 H11 O2 0.93 2.48 3.220(6) 137.2 3_666
C6 H8 O1 0.93 2.55 3.347(6) 143.9 1_556
N2 H2 O1 0.86 1.87 2.715(5) 169.5 1_656
O3 H3 O1 0.82 1.77 2.501(4) 146.9 .
N1 H1A N3 0.86 2.25 3.078(5) 161.0 2_656
N1 H1B O3 0.86 2.12 2.950(5) 163.5 .
N3 H3A O2 0.86 2.57 3.295(5) 142.2 1_556
N3 H3B O2 0.86 2.59 3.071(5) 116.8 3_566
C6 H8 O1 0.93 2.55 3.347(6) 143.9 1_556
C12 H11 O2 0.93 2.48 3.220(6) 137.2 3_666

loop_
_geom_torsion_atom_site_label_1
_geom_torsion_atom_site_label_2
_geom_torsion_atom_site_label_3
_geom_torsion_atom_site_label_4
_geom_torsion
C4 C2 C3 C6 0.1(6)
C4 C2 C3 N3 -179.5(4)
C3 C2 C4 C9 0.7(6)
C3 C2 C4 C5 -176.0(4)
C2 C4 C5 O2 0.1(6)
C9 C4 C5 O2 -176.5(4)
C2 C4 C5 O1 177.7(4)
C9 C4 C5 O1 1.1(6)
C9 C1 C6 C3 -0.1(7)
C2 C3 C6 C1 -0.4(6)
N3 C3 C6 C1 179.2(4)
N1 C7 C8 C10 178.8(4)
C11 C7 C8 C10 -2.5(6)
C6 C1 C9 O3 179.4(4)
C6 C1 C9 C4 0.8(7)
C2 C4 C9 O3 -179.6(4)
C5 C4 C9 O3 -2.9(6)
C2 C4 C9 C1 -1.1(6)
C5 C4 C9 C1 175.5(4)
C12 N2 C10 C8 0.8(7)
C7 C8 C10 N2 0.8(7)
N1 C7 C11 C12 -178.6(4)
C8 C7 C11 C12 2.8(6)
C10 N2 C12 C11 -0.6(7)
C7 C11 C12 N2 -1.3(7)
